data_8105834
loop_
_publ_author_name
'Sun, Tao'

_publ_section_title
;
 Crystal structure of poly[bis(\m2-4-bromoisophthalate-\k2
 O:O&#x2032;)-tris(\m2-1-(3-((1H-1,2,4-triazol-1-yl)methyl)benzyl)-1H-1,2,4-triazole-\k2
 N:N&#x2032;)dicobalt(II)] monohydrate, C26H23CoN9O5Br
;
_journal_issue 4
_journal_name_full 'Zeitschrift f\"ur Kristallographie - New Crystal Structures'
_journal_page_first 733
_journal_page_last 735
_journal_paper_doi 10.1515/ncrs-2019-0079
_journal_volume 234
_journal_year 2019
_chemical_formula_moiety 'C26 H23 Br Co N9 O5'
_chemical_formula_sum 'C26 H23 Br Co N9 O5'
_chemical_formula_weight 680.37
_space_group_crystal_system triclinic
_space_group_IT_number 2
_space_group_name_Hall '-P 1'
_space_group_name_H-M_alt 'P -1'
_symmetry_Int_Tables_number 2
_atom_sites_solution_primary direct
_cell_angle_alpha 64.6640(10)
_cell_angle_beta 76.1300(10)
_cell_angle_gamma 79.0450(10)
_cell_formula_units_Z 2
_cell_length_a 8.3522(10)
_cell_length_b 13.6076(16)
_cell_length_c 14.1628(17)
_cell_measurement_reflns_used 2736
_cell_measurement_temperature 296(2)
_cell_measurement_theta_max 24.142
_cell_measurement_theta_min 2.525
_cell_volume 1405.4(3)
_computing_cell_refinement 'SAINT v7.34A (Bruker, 2007)'
_computing_data_collection 'Bruker SMART'
_computing_data_reduction 'SAINT v7.34A (Bruker, 2007)'
_computing_molecular_graphics 'Olex2 (Dolomanov et al., 2009)'
_computing_publication_material 'Olex2 (Dolomanov et al., 2009)'
_computing_structure_refinement 'olex2.refine (Bourhis et al., 2015)'
_computing_structure_solution 'SIR2004 (Burla et al.,  2007)'
_diffrn_ambient_temperature 296.15
_diffrn_measured_fraction_theta_full 0.9923
_diffrn_measured_fraction_theta_max 0.9923
_diffrn_measurement_device_type 'CCD area detector'
_diffrn_measurement_method 'phi and omega scans'
_diffrn_radiation_monochromator graphite
_diffrn_radiation_type 'Mo K\a'
_diffrn_radiation_wavelength 0.71073
_diffrn_reflns_av_R_equivalents 0.0282
_diffrn_reflns_av_unetI/netI 0.0550
_diffrn_reflns_limit_h_max 11
_diffrn_reflns_limit_h_min -11
_diffrn_reflns_limit_k_max 18
_diffrn_reflns_limit_k_min -17
_diffrn_reflns_limit_l_max 18
_diffrn_reflns_limit_l_min -18
_diffrn_reflns_number 12897
_diffrn_reflns_theta_full 25.4989
_diffrn_reflns_theta_max 25.50
_diffrn_reflns_theta_min 2.52
_exptl_absorpt_coefficient_mu 2.086
_exptl_absorpt_correction_T_max 0.721
_exptl_absorpt_correction_T_min 0.625
_exptl_absorpt_correction_type none
_exptl_crystal_colour 'clear dark violet'
_exptl_crystal_colour_lustre clear
_exptl_crystal_colour_modifier dark
_exptl_crystal_colour_primary violet
_exptl_crystal_density_diffrn 1.6077
_exptl_crystal_density_meas .
_exptl_crystal_density_method 'not measured'
_exptl_crystal_description block
_exptl_crystal_F_000 688.4155
_exptl_crystal_size_max 0.245
_exptl_crystal_size_mid 0.198
_exptl_crystal_size_min 0.157
_refine_diff_density_max 1.5847
_refine_diff_density_min -1.4217
_refine_diff_density_rms 0.1045
_refine_ls_d_res_high 0.8255
_refine_ls_d_res_low 8.0683
_refine_ls_goodness_of_fit_ref 1.0272
_refine_ls_hydrogen_treatment constr
_refine_ls_matrix_type full
_refine_ls_number_constraints 42
_refine_ls_number_parameters 382
_refine_ls_number_reflns 5183
_refine_ls_number_restraints 0
_refine_ls_restrained_S_all 1.0272
_refine_ls_R_factor_all 0.0656
_refine_ls_R_factor_gt 0.0445
_refine_ls_shift/su_max 0.0000
_refine_ls_shift/su_mean 0.0000
_refine_ls_structure_factor_coef Fsqd
_refine_ls_weighting_details 'w=1/[\s^2^(Fo^2^)+(0.0482P)^2^+1.7964P] where P=(Fo^2^+2Fc^2^)/3'
_refine_ls_weighting_scheme calc
_refine_ls_wR_factor_gt 0.1044
_refine_ls_wR_factor_ref 0.1156
_reflns_Friedel_coverage 0.0
_reflns_limit_h_max 10
_reflns_limit_h_min -9
_reflns_limit_k_max 16
_reflns_limit_k_min -14
_reflns_limit_l_max 17
_reflns_limit_l_min 0
_reflns_number_gt 3840
_reflns_number_total 5223
_reflns_threshold_expression I>=2u(I)
_cod_data_source_file suppl_ncrs-2019-0079_suppl.cif
_cod_data_source_block a
_cod_database_code 8105834
_olex2_refinement_description
;
1. Fixed Uiso
 At 1.2 times of:
  All C(H) groups, All C(H,H) groups
 At 1.5 times of:
  All O(H,H) groups
2.a Riding coordinates:
 O5(H5a,H5b)
2.b Secondary CH2 refined with riding coordinates:
 C11(H11a,H11b), C17(H17a,H17b), C23(H23a,H23b)
2.c Aromatic/amide H refined with riding coordinates:
 C4(H4), C5(H5), C7(H7), C9(H9), C10(H10), C13(H13), C14(H14), C15(H15),
 C16(H16), C18(H18), C20(H20), C21(H21), C22(H22), C24(H24), C26(H26)
;
_olex2_submission_special_instructions 'No special instructions were received'

loop_
_space_group_symop_id
_space_group_symop_operation_xyz
1 x,y,z
2 -x,-y,-z

loop_
_atom_site_label
_atom_site_type_symbol
_atom_site_fract_x
_atom_site_fract_y
_atom_site_fract_z
_atom_site_U_iso_or_equiv
_atom_site_adp_type
_atom_site_occupancy
_atom_site_site_symmetry_order
_atom_site_refinement_flags_posn
_atom_site_refinement_flags_adp
_atom_site_refinement_flags_occupancy
Co1 Co 0.5 0.5 0.0 0.02896(18) Uani 1.000000 2 S T P
Co2 Co -0.5 0.0 0.5 0.02858(18) Uani 1.000000 2 S T P
Br1 Br -0.43887(6) 0.37395(4) 0.45668(5) 0.0699(2) Uani 1.000000 1 . . .
O1 O -0.3513(3) 0.1307(2) 0.4192(2) 0.0410(7) Uani 1.000000 1 . . .
O2 O -0.1830(5) 0.0994(3) 0.5298(3) 0.0858(14) Uani 1.000000 1 . . .
O3 O 0.3071(3) 0.4260(2) 0.1228(2) 0.0408(7) Uani 1.000000 1 . . .
O4 O 0.3191(3) 0.2434(2) 0.1971(2) 0.0447(7) Uani 1.000000 1 . . .
O5 O -0.6146(3) 0.0521(2) 0.3643(2) 0.0429(7) Uani 1.000000 1 . . .
H5a H -0.6637(3) 0.1152(2) 0.3560(2) 0.0644(10) Uiso 1.000000 1 R . .
H5b H -0.6849(3) 0.0055(2) 0.3886(2) 0.0644(10) Uiso 1.000000 1 R . .
N1 N -0.3235(4) -0.0985(2) 0.4337(2) 0.0346(7) Uani 1.000000 1 . . .
N2 N -0.2318(4) -0.2035(3) 0.3415(3) 0.0446(9) Uani 1.000000 1 . . .
N3 N -0.1103(4) -0.1983(3) 0.3881(3) 0.0377(8) Uani 1.000000 1 . . .
N4 N 0.5394(4) 0.5815(3) 0.0891(3) 0.0371(8) Uani 1.000000 1 . . .
N5 N 0.6100(4) 0.7030(3) 0.1277(3) 0.0414(8) Uani 1.000000 1 . . .
N6 N 0.4709(6) 0.6674(4) 0.1990(3) 0.0676(13) Uani 1.000000 1 . . .
N7 N 0.6963(4) 0.3703(2) 0.0594(3) 0.0363(8) Uani 1.000000 1 . . .
N8 N 0.8372(4) 0.2109(3) 0.1142(3) 0.0413(8) Uani 1.000000 1 . . .
N9 N 0.9536(4) 0.2823(3) 0.0588(3) 0.0451(9) Uani 1.000000 1 . . .
C1 C -0.2388(5) 0.1535(3) 0.4472(3) 0.0356(9) Uani 1.000000 1 . . .
C2 C -0.1593(4) 0.2586(3) 0.3737(3) 0.0307(8) Uani 1.000000 1 . . .
C3 C -0.2329(5) 0.3604(3) 0.3697(3) 0.0392(9) Uani 1.000000 1 . . .
C4 C -0.1541(5) 0.4535(3) 0.3080(3) 0.0428(10) Uani 1.000000 1 . . .
H4 H -0.2053(5) 0.5210(3) 0.3064(3) 0.0513(12) Uiso 1.000000 1 R . .
C5 C 0.0008(5) 0.4460(3) 0.2487(3) 0.0377(9) Uani 1.000000 1 . . .
H5 H 0.0539(5) 0.5089(3) 0.2069(3) 0.0452(11) Uiso 1.000000 1 R . .
C6 C 0.0785(4) 0.3462(3) 0.2505(3) 0.0289(8) Uani 1.000000 1 . . .
C7 C -0.0027(4) 0.2526(3) 0.3141(3) 0.0295(8) Uani 1.000000 1 . . .
H7 H 0.0493(4) 0.1850(3) 0.3166(3) 0.0354(10) Uiso 1.000000 1 R . .
C8 C 0.2503(4) 0.3364(3) 0.1862(3) 0.0329(9) Uani 1.000000 1 . . .
C9 C -0.3554(5) -0.1427(3) 0.3719(3) 0.0406(10) Uani 1.000000 1 . . .
H9 H -0.4583(5) -0.1306(3) 0.3523(3) 0.0487(12) Uiso 1.000000 1 R . .
C10 C -0.1670(5) -0.1359(3) 0.4426(3) 0.0374(9) Uani 1.000000 1 . . .
H10 H -0.1059(5) -0.1208(3) 0.4810(3) 0.0449(11) Uiso 1.000000 1 R . .
C11 C 0.0451(5) -0.2685(3) 0.3869(4) 0.0455(11) Uani 1.000000 1 . . .
H11a H 0.0966(5) -0.2549(3) 0.3139(4) 0.0547(13) Uiso 1.000000 1 R . .
H11b H 0.1199(5) -0.2503(3) 0.4185(4) 0.0547(13) Uiso 1.000000 1 R . .
C12 C 0.0194(5) -0.3885(3) 0.4467(3) 0.0365(9) Uani 1.000000 1 . . .
C13 C 0.1426(5) -0.4655(3) 0.4293(3) 0.0415(10) Uani 1.000000 1 . . .
H13 H 0.2400(5) -0.4428(3) 0.3817(3) 0.0498(12) Uiso 1.000000 1 R . .
C14 C 0.1235(5) -0.5755(3) 0.4813(3) 0.0430(10) Uani 1.000000 1 . . .
H14 H 0.2075(5) -0.6260(3) 0.4679(3) 0.0516(12) Uiso 1.000000 1 R . .
C15 C 0.4355(6) 0.5939(4) 0.1727(4) 0.0601(14) Uani 1.000000 1 . . .
H15 H 0.3454(6) 0.5533(4) 0.2090(4) 0.0721(16) Uiso 1.000000 1 R . .
C16 C 0.6471(5) 0.6515(3) 0.0635(3) 0.0373(9) Uani 1.000000 1 . . .
H16 H 0.7370(5) 0.6631(3) 0.0079(3) 0.0448(11) Uiso 1.000000 1 R . .
C17 C 0.6834(6) 0.7965(4) 0.1184(4) 0.0520(12) Uani 1.000000 1 . . .
H17a H 0.6827(6) 0.7923(4) 0.1887(4) 0.0624(14) Uiso 1.000000 1 R . .
H17b H 0.7977(6) 0.7954(4) 0.0821(4) 0.0624(14) Uiso 1.000000 1 R . .
C18 C 0.5051(6) 0.9724(4) 0.1047(4) 0.0550(12) Uani 1.000000 1 . . .
H18 H 0.5080(6) 0.9541(4) 0.1755(4) 0.0660(15) Uiso 1.000000 1 R . .
C19 C 0.5868(6) 0.9017(3) 0.0573(4) 0.0470(11) Uani 1.000000 1 . . .
C20 C 0.5801(6) 0.9308(4) -0.0484(4) 0.0548(12) Uani 1.000000 1 . . .
H20 H 0.6337(6) 0.8844(4) -0.0815(4) 0.0657(15) Uiso 1.000000 1 R . .
C21 C 0.8617(5) 0.3758(3) 0.0281(3) 0.0413(10) Uani 1.000000 1 . . .
H21 H 0.9073(5) 0.4418(3) -0.0125(3) 0.0495(12) Uiso 1.000000 1 R . .
C22 C 0.6870(5) 0.2647(3) 0.1137(3) 0.0436(10) Uani 1.000000 1 . . .
H22 H 0.5887(5) 0.2322(3) 0.1470(3) 0.0523(12) Uiso 1.000000 1 R . .
C23 C 0.8843(6) 0.0932(3) 0.1581(4) 0.0560(13) Uani 1.000000 1 . . .
H23a H 0.9713(6) 0.0775(3) 0.1987(4) 0.0672(15) Uiso 1.000000 1 R . .
H23b H 0.7895(6) 0.0567(3) 0.2065(4) 0.0672(15) Uiso 1.000000 1 R . .
C24 C 1.0568(6) -0.0453(3) 0.0939(4) 0.0501(11) Uani 1.000000 1 . . .
H24 H 1.0970(6) -0.0764(3) 0.1573(4) 0.0601(14) Uiso 1.000000 1 R . .
C25 C 0.9444(5) 0.0471(3) 0.0742(3) 0.0417(10) Uani 1.000000 1 . . .
C26 C 0.8898(6) 0.0920(3) -0.0207(4) 0.0506(12) Uani 1.000000 1 . . .
H26 H 0.8158(6) 0.1548(3) -0.0363(4) 0.0607(14) Uiso 1.000000 1 R . .

loop_
_atom_site_aniso_label
_atom_site_aniso_U_11
_atom_site_aniso_U_22
_atom_site_aniso_U_33
_atom_site_aniso_U_12
_atom_site_aniso_U_13
_atom_site_aniso_U_23
Co1 0.0284(4) 0.0207(3) 0.0323(4) -0.0081(3) 0.0055(3) -0.0088(3)
Co2 0.0244(4) 0.0235(4) 0.0331(4) -0.0078(3) -0.0039(3) -0.0054(3)
Br1 0.0390(3) 0.0521(3) 0.0966(4) -0.0072(2) 0.0242(3) -0.0271(3)
O1 0.0399(16) 0.0319(15) 0.0453(16) -0.0186(12) -0.0092(13) -0.0030(13)
O2 0.082(3) 0.068(2) 0.081(3) -0.053(2) -0.048(2) 0.031(2)
O3 0.0395(15) 0.0297(14) 0.0409(16) -0.0158(12) 0.0124(12) -0.0078(12)
O4 0.0373(15) 0.0293(15) 0.0455(17) -0.0035(12) 0.0058(13) -0.0012(13)
O5 0.0417(16) 0.0293(14) 0.0506(17) -0.0094(12) -0.0148(13) -0.0036(13)
N1 0.0312(18) 0.0301(17) 0.0391(19) -0.0019(14) -0.0067(14) -0.0110(15)
N2 0.047(2) 0.048(2) 0.045(2) -0.0017(17) -0.0124(17) -0.0227(18)
N3 0.0367(18) 0.0340(18) 0.0386(19) -0.0000(14) -0.0065(15) -0.0125(15)
N4 0.0387(18) 0.0314(17) 0.0407(19) -0.0102(14) 0.0022(15) -0.0162(15)
N5 0.054(2) 0.0354(19) 0.0379(19) -0.0128(16) -0.0059(16) -0.0152(16)
N6 0.083(3) 0.075(3) 0.056(3) -0.039(2) 0.025(2) -0.043(2)
N7 0.0323(18) 0.0273(17) 0.0434(19) -0.0048(13) 0.0011(14) -0.0121(15)
N8 0.041(2) 0.0282(17) 0.045(2) -0.0042(15) 0.0006(16) -0.0100(15)
N9 0.0353(19) 0.037(2) 0.055(2) -0.0049(16) -0.0061(16) -0.0115(17)
C1 0.0243(19) 0.0270(19) 0.044(2) -0.0081(15) -0.0002(17) -0.0047(18)
C2 0.0253(19) 0.0261(19) 0.035(2) -0.0093(15) -0.0029(15) -0.0059(16)
C3 0.026(2) 0.035(2) 0.045(2) -0.0054(16) 0.0048(17) -0.0104(19)
C4 0.042(2) 0.025(2) 0.051(3) -0.0032(17) 0.0014(19) -0.0107(18)
C5 0.040(2) 0.0237(19) 0.041(2) -0.0132(17) 0.0024(18) -0.0062(17)
C6 0.0274(19) 0.0257(19) 0.0290(19) -0.0099(15) -0.0009(15) -0.0057(15)
C7 0.0282(19) 0.0250(19) 0.031(2) -0.0063(15) -0.0014(15) -0.0078(16)
C8 0.030(2) 0.032(2) 0.028(2) -0.0131(16) 0.0025(16) -0.0042(16)
C9 0.041(2) 0.039(2) 0.040(2) -0.0012(18) -0.0148(19) -0.0106(19)
C10 0.037(2) 0.034(2) 0.041(2) -0.0068(17) -0.0061(18) -0.0139(18)
C11 0.033(2) 0.040(2) 0.054(3) -0.0007(18) 0.0003(19) -0.016(2)
C12 0.031(2) 0.037(2) 0.035(2) -0.0009(17) -0.0010(17) -0.0126(18)
C13 0.030(2) 0.045(2) 0.040(2) -0.0021(18) 0.0078(17) -0.015(2)
C14 0.032(2) 0.043(2) 0.049(3) 0.0042(18) 0.0027(18) -0.023(2)
C15 0.067(3) 0.063(3) 0.055(3) -0.038(3) 0.025(2) -0.034(3)
C16 0.038(2) 0.035(2) 0.041(2) -0.0075(17) -0.0037(18) -0.0162(19)
C17 0.067(3) 0.046(3) 0.056(3) -0.019(2) -0.019(2) -0.023(2)
C18 0.085(4) 0.049(3) 0.037(2) -0.017(3) -0.013(2) -0.019(2)
C19 0.062(3) 0.037(2) 0.049(3) -0.020(2) -0.011(2) -0.017(2)
C20 0.077(3) 0.052(3) 0.046(3) -0.013(3) -0.010(2) -0.027(2)
C21 0.038(2) 0.032(2) 0.049(3) -0.0103(18) -0.0051(19) -0.0110(19)
C22 0.033(2) 0.033(2) 0.052(3) -0.0058(17) 0.0058(19) -0.012(2)
C23 0.068(3) 0.030(2) 0.050(3) 0.001(2) -0.003(2) -0.004(2)
C24 0.051(3) 0.035(2) 0.057(3) -0.000(2) -0.017(2) -0.008(2)
C25 0.040(2) 0.024(2) 0.048(3) -0.0032(17) -0.0019(19) -0.0060(19)
C26 0.048(3) 0.029(2) 0.061(3) 0.0078(19) -0.009(2) -0.011(2)

loop_
_atom_type_symbol
_atom_type_scat_dispersion_real
_atom_type_scat_dispersion_imag
_atom_type_scat_Cromer_Mann_a1
_atom_type_scat_Cromer_Mann_a2
_atom_type_scat_Cromer_Mann_a3
_atom_type_scat_Cromer_Mann_a4
_atom_type_scat_Cromer_Mann_b1
_atom_type_scat_Cromer_Mann_b2
_atom_type_scat_Cromer_Mann_b3
_atom_type_scat_Cromer_Mann_b4
_atom_type_scat_Cromer_Mann_c
_atom_type_scat_source
_atom_type_scat_dispersion_source
C 0.00347 0.00161 2.31000 1.02000 1.58860 0.86500 20.84390 10.20750 0.56870 51.65120 0.215599998832 'International Tables Volume C Table 6.1.1.4 (pp. 500-502)' 'Henke, Gullikson and Davis, At. Data and Nucl. Data Tables, 1993, 54, 2'
Co 0.35655 0.96576 12.28410 7.34090 4.00340 2.34880 4.27910 0.27840 13.53590 71.16920 1.01180005074 'International Tables Volume C Table 6.1.1.4 (pp. 500-502)' 'Henke, Gullikson and Davis, At. Data and Nucl. Data Tables, 1993, 54, 2'
H 0.00000 0.00000 0.49300 0.32291 0.14019 0.04081 10.51090 26.12570 3.14236 57.79970 0.0030380000826 'International Tables Volume C Table 6.1.1.4 (pp. 500-502)' 'Henke, Gullikson and Davis, At. Data and Nucl. Data Tables, 1993, 54, 2'
O 0.01158 0.00611 3.04850 2.28680 1.54630 0.86700 13.27710 5.70110 0.32390 32.90890 0.250800013542 'International Tables Volume C Table 6.1.1.4 (pp. 500-502)' 'Henke, Gullikson and Davis, At. Data and Nucl. Data Tables, 1993, 54, 2'
N 0.00653 0.00323 12.21260 3.13220 2.01250 1.16630 0.00570 9.89330 28.99750 0.58260 -11.5290002823 'International Tables Volume C Table 6.1.1.4 (pp. 500-502)' 'Henke, Gullikson and Davis, At. Data and Nucl. Data Tables, 1993, 54, 2'
Br -0.28346 2.55990 17.17890 5.23580 5.63770 3.98510 2.17230 16.57960 0.26090 41.43280 2.95569992065 'International Tables Volume C Table 6.1.1.4 (pp. 500-502)' 'Henke, Gullikson and Davis, At. Data and Nucl. Data Tables, 1993, 54, 2'

loop_
_geom_angle_atom_site_label_1
_geom_angle_atom_site_label_2
_geom_angle_atom_site_label_3
_geom_angle
_geom_angle_site_symmetry_1
_geom_angle_site_symmetry_3
O3 Co1 O3 180.0 2_665 .
N4 Co1 O3 90.99(11) 2_665 .
N4 Co1 O3 89.01(11) . .
N4 Co1 O3 90.99(11) . 2_665
N4 Co1 O3 89.01(11) 2_665 2_665
N4 Co1 N4 180.0 2_665 .
N7 Co1 O3 96.14(11) 2_665 2_665
N7 Co1 O3 83.86(11) . 2_665
N7 Co1 O3 83.86(11) 2_665 .
N7 Co1 O3 96.14(11) . .
N7 Co1 N4 91.39(12) . .
N7 Co1 N4 88.61(12) 2_665 .
N7 Co1 N4 88.61(12) . 2_665
N7 Co1 N4 91.39(12) 2_665 2_665
N7 Co1 N7 180.0 2_665 .
O1 Co2 O1 180.0 2_456 .
O5 Co2 O1 90.06(10) 2_456 2_456
O5 Co2 O1 89.94(10) 2_456 .
O5 Co2 O1 90.06(10) . .
O5 Co2 O1 89.94(10) . 2_456
O5 Co2 O5 180.0 2_456 .
N1 Co2 O1 90.50(11) . .
N1 Co2 O1 89.50(11) . 2_456
N1 Co2 O1 89.50(11) 2_456 .
N1 Co2 O1 90.50(11) 2_456 2_456
N1 Co2 O5 86.96(11) 2_456 2_456
N1 Co2 O5 86.96(11) . .
N1 Co2 O5 93.04(11) . 2_456
N1 Co2 O5 93.04(11) 2_456 .
N1 Co2 N1 180.0 . 2_456
C1 O1 Co2 129.8(2) . 2_456
C8 O3 Co1 145.2(2) . .
H5a O5 Co2 105.6 . .
H5b O5 Co2 99.6 . .
H5b O5 H5a 110.1 . .
C9 N1 Co2 124.6(3) . 2_456
C10 N1 Co2 132.4(3) . 2_456
C10 N1 C9 102.9(3) . .
C9 N2 N3 102.0(3) . .
C10 N3 N2 110.1(3) . .
C11 N3 N2 120.2(3) . .
C11 N3 C10 129.0(4) . .
C15 N4 Co1 126.9(3) . 2_665
C16 N4 Co1 128.6(3) . 2_665
C16 N4 C15 102.9(3) . .
C16 N5 N6 109.6(3) . .
C17 N5 N6 121.6(4) . .
C17 N5 C16 128.2(4) . .
C15 N6 N5 102.2(3) . .
C21 N7 Co1 127.1(3) . 2_665
C22 N7 Co1 129.2(3) . 2_665
C22 N7 C21 102.2(3) . .
C22 N8 N9 109.9(3) . .
C23 N8 N9 120.9(3) . .
C23 N8 C22 129.0(4) . .
C21 N9 N8 101.7(3) . .
O2 C1 O1 126.5(4) . .
C2 C1 O1 117.9(3) . .
C2 C1 O2 115.6(3) . .
C3 C2 C1 122.3(3) . .
C7 C2 C1 119.4(3) . .
C7 C2 C3 118.2(3) . .
C2 C3 Br1 120.7(3) . .
C4 C3 Br1 117.8(3) . .
C4 C3 C2 121.4(3) . .
H4 C4 C3 120.2(2) . .
C5 C4 C3 119.6(4) . .
C5 C4 H4 120.2(2) . .
H5 C5 C4 119.6(2) . .
C6 C5 C4 120.8(3) . .
C6 C5 H5 119.6(2) . .
C7 C6 C5 118.8(3) . .
C8 C6 C5 121.5(3) . .
C8 C6 C7 119.7(3) . .
C6 C7 C2 121.2(3) . .
H7 C7 C2 119.4(2) . .
H7 C7 C6 119.4(2) . .
O4 C8 O3 126.1(3) . .
C6 C8 O3 115.2(3) . .
C6 C8 O4 118.6(3) . .
N2 C9 N1 115.4(4) . .
H9 C9 N1 122.3(2) . .
H9 C9 N2 122.3(2) . .
N3 C10 N1 109.6(4) . .
H10 C10 N1 125.2(2) . .
H10 C10 N3 125.2(2) . .
H11a C11 N3 109.2(2) . .
H11b C11 N3 109.2(2) . .
H11b C11 H11a 107.9 . .
C12 C11 N3 112.1(3) . .
C12 C11 H11a 109.2(2) . .
C12 C11 H11b 109.2(2) . .
C13 C12 C11 119.1(3) . .
C14 C12 C11 122.6(3) 2_546 .
C14 C12 C13 118.3(4) 2_546 .
H13 C13 C12 119.5(2) . .
C14 C13 C12 121.0(4) . .
C14 C13 H13 119.5(2) . .
C13 C14 C12 120.7(4) . 2_546
H14 C14 C12 119.6(2) . 2_546
H14 C14 C13 119.6(2) . .
N6 C15 N4 114.8(4) . .
H15 C15 N4 122.6(2) . .
H15 C15 N6 122.6(3) . .
N5 C16 N4 110.5(4) . .
H16 C16 N4 124.7(2) . .
H16 C16 N5 124.7(2) . .
H17a C17 N5 109.7(2) . .
H17b C17 N5 109.7(2) . .
H17b C17 H17a 108.2 . .
C19 C17 N5 110.0(4) . .
C19 C17 H17a 109.7(2) . .
C19 C17 H17b 109.7(3) . .
C19 C18 H18 119.5(3) . .
C20 C18 H18 119.5(3) 2_675 .
C20 C18 C19 121.0(4) 2_675 .
C18 C19 C17 121.0(4) . .
C20 C19 C17 120.7(4) . .
C20 C19 C18 118.3(4) . .
C19 C20 C18 120.7(4) . 2_675
H20 C20 C18 119.7(3) . 2_675
H20 C20 C19 119.7(3) . .
N9 C21 N7 115.7(4) . .
H21 C21 N7 122.2(2) . .
H21 C21 N9 122.2(2) . .
N8 C22 N7 110.5(3) . .
H22 C22 N7 124.7(2) . .
H22 C22 N8 124.7(2) . .
H23a C23 N8 108.9(3) . .
H23b C23 N8 108.9(2) . .
H23b C23 H23a 107.7 . .
C25 C23 N8 113.2(4) . .
C25 C23 H23a 108.9(3) . .
C25 C23 H23b 108.9(2) . .
C25 C24 H24 119.5(3) . .
C26 C24 H24 119.5(3) 2_755 .
C26 C24 C25 121.1(4) 2_755 .
C24 C25 C23 119.3(4) . .
C26 C25 C23 122.7(4) . .
C26 C25 C24 118.0(4) . .
C25 C26 C24 120.9(4) . 2_755
H26 C26 C24 119.5(3) . 2_755
H26 C26 C25 119.5(2) . .

loop_
_geom_bond_atom_site_label_1
_geom_bond_atom_site_label_2
_geom_bond_distance
_geom_bond_site_symmetry_2
Co1 O3 2.100(2) .
Co1 O3 2.100(2) 2_665
Co1 N4 2.114(3) 2_665
Co1 N4 2.114(3) .
Co1 N7 2.192(3) .
Co1 N7 2.192(3) 2_665
Co2 O1 2.105(2) .
Co2 O1 2.105(2) 2_456
Co2 O5 2.138(3) 2_456
Co2 O5 2.138(3) .
Co2 N1 2.124(3) 2_456
Co2 N1 2.124(3) .
Br1 C3 1.889(4) .
O1 C1 1.237(5) .
O2 C1 1.234(5) .
O3 C8 1.264(4) .
O4 C8 1.247(4) .
O5 H5a 0.8499 .
O5 H5b 0.8500 .
N1 C9 1.350(5) .
N1 C10 1.325(5) .
N2 N3 1.364(4) .
N2 C9 1.305(5) .
N3 C10 1.331(5) .
N3 C11 1.460(5) .
N4 C15 1.343(5) .
N4 C16 1.311(5) .
N5 N6 1.355(5) .
N5 C16 1.319(5) .
N5 C17 1.460(5) .
N6 C15 1.309(6) .
N7 C21 1.352(5) .
N7 C22 1.316(5) .
N8 N9 1.358(5) .
N8 C22 1.327(5) .
N8 C23 1.460(5) .
N9 C21 1.308(5) .
C1 C2 1.525(5) .
C2 C3 1.388(5) .
C2 C7 1.385(5) .
C3 C4 1.377(5) .
C4 H4 0.9300 .
C4 C5 1.375(5) .
C5 H5 0.9300 .
C5 C6 1.383(5) .
C6 C7 1.395(5) .
C6 C8 1.520(5) .
C7 H7 0.9300 .
C9 H9 0.9300 .
C10 H10 0.9300 .
C11 H11a 0.9700 .
C11 H11b 0.9700 .
C11 C12 1.514(5) .
C12 C13 1.382(5) .
C12 C14 1.384(5) 2_546
C13 H13 0.9300 .
C13 C14 1.377(6) .
C14 H14 0.9300 .
C15 H15 0.9300 .
C16 H16 0.9300 .
C17 H17a 0.9700 .
C17 H17b 0.9700 .
C17 C19 1.512(6) .
C18 H18 0.9300 .
C18 C19 1.388(6) .
C18 C20 1.376(7) 2_675
C19 C20 1.387(6) .
C20 H20 0.9300 .
C21 H21 0.9300 .
C22 H22 0.9300 .
C23 H23a 0.9700 .
C23 H23b 0.9700 .
C23 C25 1.514(6) .
C24 H24 0.9300 .
C24 C25 1.385(6) .
C24 C26 1.382(6) 2_755
C25 C26 1.368(6) .
C26 H26 0.9300 .

loop_
_geom_hbond_atom_site_label_D
_geom_hbond_atom_site_label_H
_geom_hbond_atom_site_label_A
_geom_hbond_distance_DH
_geom_hbond_distance_HA
_geom_hbond_distance_DA
_geom_hbond_angle_DHA
_geom_hbond_site_symmetry_A
O5 H5a O4 0.8499 2.197(4) 2.738(4) 121.36(10) 1_455
O5 H5b O2 0.8500 1.780(4) 2.612(4) 165.61(15) 2_456
